data_2212454
loop_
_publ_author_name
'Fu, De-Cai'
'Sun, Feng-Xia'
'Chen, Jin-Ping'
'Liu, Qian'
'Zhang, Jing'

_publ_section_title
;Benzhydryl
 2-(3-benzyl-7-oxo-4-thia-2,6-diazabicyclo[3.2.0]hept-2-en-6-yl)-3-hydroxybut-2-enoate
;
_journal_coeditor_code BI2134
_journal_issue 3
_journal_name_full 'Acta Crystallographica Section E'
_journal_page_first o1220
_journal_page_last o1221
_journal_paper_doi 10.1107/S1600536807003637
_journal_volume 63
_journal_year 2007
_chemical_formula_iupac 'C28 H24 N2 O4 S'
_chemical_formula_moiety 'C28 H24 N2 O4 S'
_chemical_formula_sum 'C28 H24 N2 O4 S'
_chemical_formula_weight 484.55
_chemical_melting_point .4E-305
_chemical_name_systematic
;
Benzhydryl
2-(3-benzyl-7-oxo-4-thia-2,6-diazabicyclo[3.2.0]hept-2-en-6-yl)-
3-hydroxybut-2-enoate
;
_space_group_IT_number 4
_symmetry_cell_setting monoclinic
_symmetry_space_group_name_Hall 'P 2yb'
_symmetry_space_group_name_H-M 'P 1 21 1'
_atom_sites_solution_hydrogens geom
_atom_sites_solution_primary direct
_atom_sites_solution_secondary difmap
_audit_creation_method SHELXL-97
_cell_angle_alpha 90.00
_cell_angle_beta 111.765(3)
_cell_angle_gamma 90.00
_cell_formula_units_Z 4
_cell_length_a 14.1146(12)
_cell_length_b 11.4794(10)
_cell_length_c 16.0864(16)
_cell_measurement_reflns_used 7417
_cell_measurement_temperature 113(2)
_cell_measurement_theta_max 27.9
_cell_measurement_theta_min 1.6
_cell_volume 2420.6(4)
_computing_cell_refinement CrystalClear
_computing_data_collection 'CrystalClear (Rigaku, 2005)'
_computing_data_reduction CrystalClear
_computing_molecular_graphics 'SHELXTL (Bruker, 1997)'
_computing_publication_material 'CrystalStructure (Rigaku/MSC, 2005)'
_computing_structure_refinement 'SHELXL97 (Sheldrick, 1997)'
_computing_structure_solution 'SHELXS97 (Sheldrick, 1997)'
_diffrn_ambient_temperature 113(2)
_diffrn_measured_fraction_theta_full 0.999
_diffrn_measured_fraction_theta_max 0.999
_diffrn_measurement_device_type 'Rigaku Saturn CCD'
_diffrn_measurement_method \w
_diffrn_radiation_monochromator confocal
_diffrn_radiation_source 'rotating anode'
_diffrn_radiation_type MoK\a
_diffrn_radiation_wavelength 0.7107
_diffrn_reflns_av_R_equivalents 0.0426
_diffrn_reflns_av_sigmaI/netI 0.0586
_diffrn_reflns_limit_h_max 18
_diffrn_reflns_limit_h_min -18
_diffrn_reflns_limit_k_max 15
_diffrn_reflns_limit_k_min -15
_diffrn_reflns_limit_l_max 21
_diffrn_reflns_limit_l_min -21
_diffrn_reflns_number 30634
_diffrn_reflns_theta_full 27.87
_diffrn_reflns_theta_max 27.87
_diffrn_reflns_theta_min 1.36
_diffrn_standards_number 0
_exptl_absorpt_coefficient_mu 0.172
_exptl_absorpt_correction_T_max 0.9731
_exptl_absorpt_correction_T_min 0.9632
_exptl_absorpt_correction_type multi-scan
_exptl_absorpt_process_details '(Jacobson, 1998)'
_exptl_crystal_colour colourless
_exptl_crystal_density_diffrn 1.330
_exptl_crystal_density_method 'not measured'
_exptl_crystal_description block
_exptl_crystal_F_000 1016
_exptl_crystal_size_max 0.22
_exptl_crystal_size_mid 0.20
_exptl_crystal_size_min 0.16
_refine_diff_density_max 0.210
_refine_diff_density_min -0.221
_refine_ls_abs_structure_details 'Flack (1983), 5406 Friedel pairs'
_refine_ls_abs_structure_Flack 0.00(4)
_refine_ls_extinction_coef 0.0131(6)
_refine_ls_extinction_expression Fc^*^=kFc[1+0.001xFc^2^\l^3^/sin(2\q)]^-1/4^
_refine_ls_extinction_method SHELXL97
_refine_ls_goodness_of_fit_ref 0.980
_refine_ls_hydrogen_treatment mixed
_refine_ls_matrix_type full
_refine_ls_number_parameters 665
_refine_ls_number_reflns 11441
_refine_ls_number_restraints 45
_refine_ls_restrained_S_all 0.987
_refine_ls_R_factor_all 0.0494
_refine_ls_R_factor_gt 0.0390
_refine_ls_shift/su_max 0.002
_refine_ls_shift/su_mean 0.000
_refine_ls_structure_factor_coef Fsqd
_refine_ls_weighting_details 'calc w=1/[\s^2^(Fo^2^)+(0.0403P)^2^] where P=(Fo^2^+2Fc^2^)/3'
_refine_ls_weighting_scheme calc
_refine_ls_wR_factor_gt 0.0753
_refine_ls_wR_factor_ref 0.0800
_reflns_number_gt 9572
_reflns_number_total 11441
_reflns_threshold_expression I>2\s(I)
_cod_data_source_file bi2134.cif
_cod_data_source_block I
_cod_original_sg_symbol_H-M 'P 21'
_cod_database_code 2212454
_cod_database_fobs_code 2212454

loop_
_symmetry_equiv_pos_as_xyz
'x, y, z'
'-x, y+1/2, -z'

loop_
_atom_site_type_symbol
_atom_site_label
_atom_site_fract_x
_atom_site_fract_y
_atom_site_fract_z
_atom_site_U_iso_or_equiv
_atom_site_adp_type
_atom_site_calc_flag
_atom_site_refinement_flags
_atom_site_occupancy
_atom_site_disorder_assembly
_atom_site_disorder_group
S S1 0.37900(3) 0.63716(4) 0.77691(3) 0.02255(10) Uani d . 1 . .
S S2 0.06078(4) 0.14501(4) 0.65852(3) 0.03018(12) Uani d . 1 . .
N N1 0.25222(11) 0.83185(12) 0.74418(9) 0.0193(3) Uani d . 1 . .
N N2 0.35561(12) 0.73544(12) 0.62193(10) 0.0227(3) Uani d . 1 . .
N N3 0.19602(11) 0.33308(12) 0.70178(9) 0.0191(3) Uani d . 1 . .
N N4 0.10100(12) 0.21186(14) 0.82487(10) 0.0257(3) Uani d . 1 . .
O O1 0.23868(10) 0.97155(11) 0.63297(8) 0.0282(3) Uani d . 1 . .
O O2 0.32586(11) 0.99554(12) 0.95280(9) 0.0302(3) Uani d . 1 . .
H H2 0.2647(18) 0.985(2) 0.9521(15) 0.045 Uiso d . 1 . .
O O3 0.13864(9) 0.93036(11) 0.89970(8) 0.0257(3) Uani d . 1 . .
O O4 0.07800(9) 0.82372(10) 0.77290(7) 0.0201(3) Uani d . 1 . .
O O5 0.22671(10) 0.45291(11) 0.82761(9) 0.0293(3) Uani d . 1 . .
O O6 0.18750(11) 0.50971(11) 0.51010(8) 0.0262(3) Uani d . 1 . .
H H6 0.2537(17) 0.502(2) 0.5221(14) 0.039 Uiso d . 1 . .
O O7 0.37195(9) 0.44220(10) 0.60417(8) 0.0217(3) Uani d . 1 . .
O O8 0.39147(8) 0.32623(10) 0.72341(7) 0.0200(3) Uani d . 1 . .
C C1 0.24569(13) 0.87414(16) 0.66235(12) 0.0214(4) Uani d . 1 . .
C C2 0.25719(14) 0.75108(14) 0.62898(12) 0.0214(4) Uani d . 1 . .
H H2A 0.1977 0.7238 0.5759 0.026 Uiso calc R 1 . .
C C3 0.25830(13) 0.70753(15) 0.72179(11) 0.0198(4) Uani d . 1 . .
H H3 0.1977 0.6598 0.7184 0.024 Uiso calc R 1 . .
C C4 0.42019(14) 0.68601(15) 0.69080(12) 0.0220(4) Uani d . 1 A .
C C5 0.53022(14) 0.66788(16) 0.70380(13) 0.0299(4) Uani d D 1 . .
H H5A 0.5408 0.6935 0.6511 0.036 Uiso d PR 0.528(19) A 1
H H5B 0.5458 0.5862 0.7114 0.036 Uiso d PR 0.528(19) A 1
H H5C 0.5412 0.6915 0.6508 0.036 Uiso d PR 0.472(19) A 2
H H5D 0.5473 0.5868 0.7142 0.036 Uiso d PR 0.472(19) A 2
C C6 0.60031(11) 0.7326(2) 0.78239(11) 0.0201(18) Uani d PGDU 0.528(19) A 1
C C7 0.61615(13) 0.85189(18) 0.7802(3) 0.0220(14) Uani d PGDU 0.528(19) A 1
H H7A 0.5886 0.8931 0.7252 0.026 Uiso calc PR 0.528(19) A 1
C C8 0.67237(18) 0.9109(5) 0.8584(4) 0.0255(13) Uani d PGU 0.528(19) A 1
H H8A 0.6832 0.9924 0.8569 0.031 Uiso calc PR 0.528(19) A 1
C C9 0.71274(17) 0.8506(9) 0.9389(3) 0.0360(16) Uani d PGU 0.528(19) A 1
H H9A 0.7512 0.8909 0.9924 0.043 Uiso calc PR 0.528(19) A 1
C C10 0.69690(16) 0.7313(9) 0.94111(12) 0.0454(17) Uani d PGU 0.528(19) A 1
H H10A 0.7245 0.6901 0.9961 0.054 Uiso calc PR 0.528(19) A 1
C C11 0.64068(14) 0.6723(5) 0.8629(3) 0.0359(13) Uani d PGDU 0.528(19) A 1
H H11A 0.6299 0.5908 0.8644 0.043 Uiso calc PR 0.528(19) A 1
C C6' 0.59937(11) 0.7418(2) 0.78532(10) 0.027(2) Uani d PGDU 0.472(19) A 2
C C7' 0.61271(14) 0.85743(15) 0.7666(3) 0.0320(18) Uani d PGDU 0.472(19) A 2
H H7'A 0.5855 0.8848 0.7066 0.038 Uiso calc PR 0.472(19) A 2
C C8' 0.66590(19) 0.9331(4) 0.8356(5) 0.0389(15) Uani d PGU 0.472(19) A 2
H H8'A 0.6750 1.0122 0.8227 0.047 Uiso calc PR 0.472(19) A 2
C C9' 0.70574(19) 0.8931(8) 0.9233(4) 0.0412(16) Uani d PGU 0.472(19) A 2
H H9'A 0.7421 0.9448 0.9705 0.049 Uiso calc PR 0.472(19) A 2
C C10' 0.69240(16) 0.7774(9) 0.94211(9) 0.0446(17) Uani d PGU 0.472(19) A 2
H H10B 0.7196 0.7500 1.0021 0.054 Uiso calc PR 0.472(19) A 2
C C11' 0.63922(13) 0.7017(6) 0.87310(18) 0.0345(14) Uani d PGDU 0.472(19) A 2
H H11B 0.6301 0.6227 0.8859 0.041 Uiso calc PR 0.472(19) A 2
C C12 0.24690(13) 0.88710(14) 0.82101(11) 0.0195(4) Uani d . 1 . .
C C13 0.33032(14) 0.94057(15) 0.88115(12) 0.0237(4) Uani d . 1 . .
C C14 0.43228(14) 0.94572(17) 0.87448(14) 0.0303(4) Uani d . 1 . .
H H14A 0.4442 1.0244 0.8569 0.045 Uiso calc R 1 . .
H H14B 0.4351 0.8897 0.8295 0.045 Uiso calc R 1 . .
H H14C 0.4849 0.9265 0.9327 0.045 Uiso calc R 1 . .
C C15 0.15156(13) 0.88373(14) 0.83595(11) 0.0191(4) Uani d . 1 . .
C C16 -0.01877(13) 0.81094(16) 0.78606(11) 0.0219(4) Uani d . 1 . .
H H16 -0.0357 0.8864 0.8084 0.026 Uiso calc R 1 . .
C C17 -0.09879(14) 0.78478(16) 0.69590(12) 0.0232(4) Uani d . 1 . .
C C18 -0.07854(14) 0.71605(18) 0.63312(12) 0.0273(4) Uani d . 1 . .
H H18 -0.0115 0.6874 0.6456 0.033 Uiso calc R 1 . .
C C19 -0.15646(16) 0.68921(17) 0.55203(12) 0.0317(5) Uani d . 1 . .
H H19 -0.1424 0.6425 0.5092 0.038 Uiso calc R 1 . .
C C20 -0.25349(16) 0.73013(18) 0.53400(13) 0.0353(5) Uani d . 1 . .
H H20 -0.3065 0.7104 0.4790 0.042 Uiso calc R 1 . .
C C21 -0.27465(15) 0.79966(18) 0.59503(14) 0.0370(5) Uani d . 1 . .
H H21 -0.3416 0.8290 0.5818 0.044 Uiso calc R 1 . .
C C22 -0.19698(14) 0.82628(17) 0.67603(14) 0.0305(4) Uani d . 1 . .
H H22 -0.2114 0.8736 0.7184 0.037 Uiso calc R 1 . .
C C23 -0.00943(13) 0.71639(16) 0.85469(11) 0.0215(4) Uani d . 1 . .
C C24 0.04382(13) 0.61344(15) 0.85678(11) 0.0230(4) Uani d . 1 . .
H H24 0.0776 0.6027 0.8161 0.028 Uiso calc R 1 . .
C C25 0.04781(14) 0.52683(16) 0.91774(13) 0.0284(4) Uani d . 1 . .
H H25 0.0838 0.4567 0.9183 0.034 Uiso calc R 1 . .
C C26 -0.00030(16) 0.54167(18) 0.97777(13) 0.0332(5) Uani d . 1 . .
H H26 0.0028 0.4820 1.0196 0.040 Uiso calc R 1 . .
C C27 -0.05300(16) 0.6438(2) 0.97669(12) 0.0365(5) Uani d . 1 . .
H H27 -0.0856 0.6545 1.0182 0.044 Uiso calc R 1 . .
C C28 -0.05819(15) 0.73048(17) 0.91498(12) 0.0299(4) Uani d . 1 . .
H H28 -0.0953 0.7999 0.9139 0.036 Uiso calc R 1 . .
C C29 0.21018(13) 0.36151(15) 0.78884(12) 0.0206(4) Uani d . 1 . .
C C30 0.19513(14) 0.23346(16) 0.81120(12) 0.0237(4) Uani d . 1 . .
H H30 0.2566 0.1981 0.8580 0.028 Uiso calc R 1 . .
C C31 0.18576(14) 0.20668(15) 0.71319(12) 0.0242(4) Uani d . 1 . .
H H31 0.2426 0.1586 0.7085 0.029 Uiso calc R 1 . .
C C32 0.03120(14) 0.17409(14) 0.75479(12) 0.0243(4) Uani d . 1 . .
C C33 -0.07784(14) 0.15566(16) 0.74769(13) 0.0286(4) Uani d . 1 . .
H H33A -0.1105 0.0944 0.7029 0.034 Uiso calc R 1 . .
H H33B -0.0786 0.1299 0.8062 0.034 Uiso calc R 1 . .
C C34 -0.13629(14) 0.26873(16) 0.71998(12) 0.0248(4) Uani d . 1 . .
C C35 -0.17898(15) 0.30068(18) 0.63035(13) 0.0320(5) Uani d . 1 . .
H H35 -0.1749 0.2491 0.5856 0.038 Uiso calc R 1 . .
C C36 -0.22760(15) 0.4074(2) 0.60560(15) 0.0393(5) Uani d . 1 . .
H H36 -0.2563 0.4289 0.5442 0.047 Uiso calc R 1 . .
C C37 -0.23420(16) 0.48237(19) 0.67042(15) 0.0380(5) Uani d . 1 . .
H H37 -0.2677 0.5553 0.6536 0.046 Uiso calc R 1 . .
C C38 -0.19206(16) 0.45118(17) 0.75980(15) 0.0355(5) Uani d . 1 . .
H H38 -0.1970 0.5026 0.8043 0.043 Uiso calc R 1 . .
C C39 -0.14261(15) 0.34517(16) 0.78470(13) 0.0293(4) Uani d . 1 . .
H H39 -0.1129 0.3247 0.8462 0.035 Uiso calc R 1 . .
C C40 0.22776(14) 0.39442(14) 0.63959(11) 0.0194(4) Uani d . 1 . .
C C41 0.15855(14) 0.45104(15) 0.56867(12) 0.0233(4) Uani d . 1 . .
C C42 0.04723(15) 0.45508(18) 0.54785(13) 0.0335(5) Uani d . 1 . .
H H42A 0.0251 0.5364 0.5447 0.050 Uiso calc R 1 . .
H H42B 0.0317 0.4145 0.5949 0.050 Uiso calc R 1 . .
H H42C 0.0113 0.4170 0.4902 0.050 Uiso calc R 1 . .
C C43 0.33537(14) 0.39153(14) 0.65294(11) 0.0193(4) Uani d . 1 . .
C C44 0.49815(13) 0.30847(15) 0.73588(11) 0.0197(4) Uani d . 1 . .
H H44 0.5274 0.3839 0.7255 0.024 Uiso calc R 1 . .
C C45 0.55445(13) 0.27081(15) 0.83235(11) 0.0207(4) Uani d . 1 . .
C C46 0.65878(14) 0.25273(17) 0.86066(12) 0.0284(4) Uani d . 1 . .
H H46 0.6929 0.2682 0.8208 0.034 Uiso calc R 1 . .
C C47 0.71417(15) 0.21245(19) 0.94624(13) 0.0335(5) Uani d . 1 . .
H H47 0.7858 0.2014 0.9650 0.040 Uiso calc R 1 . .
C C48 0.66478(15) 0.18842(16) 1.00432(12) 0.0305(4) Uani d . 1 . .
H H48 0.7019 0.1580 1.0622 0.037 Uiso calc R 1 . .
C C49 0.56179(15) 0.20879(18) 0.97777(12) 0.0307(4) Uani d . 1 . .
H H49 0.5281 0.1940 1.0180 0.037 Uiso calc R 1 . .
C C50 0.50621(15) 0.25110(17) 0.89199(12) 0.0277(4) Uani d . 1 . .
H H50 0.4353 0.2664 0.8746 0.033 Uiso calc R 1 . .
C C51 0.50514(13) 0.21925(16) 0.66863(11) 0.0199(4) Uani d . 1 . .
C C52 0.45594(14) 0.11231(15) 0.65992(11) 0.0222(4) Uani d . 1 . .
H H52 0.4194 0.0943 0.6974 0.027 Uiso calc R 1 . .
C C53 0.45992(14) 0.03193(16) 0.59695(12) 0.0262(4) Uani d . 1 . .
H H53 0.4252 -0.0404 0.5905 0.031 Uiso calc R 1 . .
C C54 0.51500(16) 0.05761(18) 0.54326(13) 0.0321(5) Uani d . 1 . .
H H54 0.5180 0.0028 0.5001 0.039 Uiso calc R 1 . .
C C55 0.56531(16) 0.16286(19) 0.55277(13) 0.0348(5) Uani d . 1 . .
H H55 0.6039 0.1801 0.5168 0.042 Uiso calc R 1 . .
C C56 0.55934(15) 0.24367(17) 0.61514(12) 0.0291(4) Uani d . 1 . .
H H56 0.5931 0.3165 0.6208 0.035 Uiso calc R 1 . .

loop_
_atom_site_aniso_label
_atom_site_aniso_U_11
_atom_site_aniso_U_22
_atom_site_aniso_U_33
_atom_site_aniso_U_12
_atom_site_aniso_U_13
_atom_site_aniso_U_23
S1 0.0260(2) 0.0213(2) 0.0225(2) 0.0001(2) 0.01142(19) -0.00193(19)
S2 0.0335(3) 0.0278(2) 0.0355(3) -0.0088(2) 0.0201(2) -0.0111(2)
N1 0.0252(8) 0.0151(7) 0.0205(7) -0.0022(6) 0.0119(6) -0.0029(6)
N2 0.0271(9) 0.0204(8) 0.0253(8) -0.0026(6) 0.0150(7) -0.0058(6)
N3 0.0234(8) 0.0167(7) 0.0194(7) -0.0006(6) 0.0106(6) -0.0025(6)
N4 0.0284(9) 0.0248(8) 0.0261(8) 0.0003(7) 0.0126(7) 0.0064(7)
O1 0.0396(8) 0.0215(7) 0.0297(7) 0.0038(6) 0.0198(6) 0.0031(5)
O2 0.0330(8) 0.0315(7) 0.0267(7) -0.0071(6) 0.0119(7) -0.0105(6)
O3 0.0293(7) 0.0297(7) 0.0220(7) -0.0005(6) 0.0141(6) -0.0068(5)
O4 0.0171(6) 0.0248(7) 0.0202(6) -0.0031(5) 0.0090(5) -0.0031(5)
O5 0.0348(8) 0.0307(8) 0.0270(7) -0.0067(6) 0.0168(6) -0.0091(6)
O6 0.0304(8) 0.0264(7) 0.0220(7) 0.0055(6) 0.0098(6) 0.0054(5)
O7 0.0263(7) 0.0216(6) 0.0195(6) -0.0027(5) 0.0110(6) 0.0003(5)
O8 0.0193(6) 0.0221(6) 0.0189(6) 0.0027(5) 0.0076(5) 0.0033(5)
C1 0.0191(10) 0.0232(9) 0.0235(9) -0.0016(7) 0.0097(8) -0.0025(7)
C2 0.0239(10) 0.0213(9) 0.0207(9) -0.0050(7) 0.0104(8) -0.0033(7)
C3 0.0217(9) 0.0165(8) 0.0237(9) -0.0028(7) 0.0115(8) -0.0043(7)
C4 0.0261(10) 0.0188(9) 0.0255(9) -0.0055(7) 0.0147(8) -0.0095(7)
C5 0.0260(11) 0.0291(11) 0.0393(11) -0.0015(8) 0.0175(9) -0.0100(8)
C6 0.019(4) 0.014(3) 0.029(4) -0.004(2) 0.012(3) 0.003(3)
C7 0.021(3) 0.023(3) 0.020(2) 0.002(2) 0.007(2) 0.0040(19)
C8 0.021(2) 0.025(2) 0.032(3) -0.0066(17) 0.0111(19) -0.008(2)
C9 0.034(3) 0.044(4) 0.027(2) -0.015(2) 0.008(2) 0.000(3)
C10 0.040(3) 0.051(4) 0.034(3) -0.010(2) 0.001(2) 0.011(2)
C11 0.039(3) 0.032(2) 0.031(2) 0.0009(18) 0.006(2) 0.0087(19)
C6' 0.017(4) 0.040(4) 0.026(4) 0.012(3) 0.012(3) 0.000(3)
C7' 0.031(4) 0.032(4) 0.031(3) 0.002(3) 0.008(3) -0.003(2)
C8' 0.029(3) 0.037(3) 0.050(3) 0.001(2) 0.014(2) -0.002(3)
C9' 0.022(3) 0.048(4) 0.041(3) 0.006(2) -0.004(3) -0.015(3)
C10' 0.038(3) 0.064(5) 0.023(3) 0.016(3) 0.000(2) 0.018(3)
C11' 0.039(3) 0.027(2) 0.040(3) 0.005(2) 0.016(3) 0.014(2)
C12 0.0250(10) 0.0160(8) 0.0201(9) -0.0001(7) 0.0112(8) -0.0025(7)
C13 0.0299(11) 0.0198(9) 0.0214(9) -0.0012(7) 0.0095(8) -0.0013(7)
C14 0.0247(11) 0.0285(11) 0.0356(11) -0.0080(8) 0.0089(9) -0.0067(9)
C15 0.0232(10) 0.0174(8) 0.0170(8) 0.0007(7) 0.0078(8) -0.0005(7)
C16 0.0209(10) 0.0245(9) 0.0244(9) 0.0005(7) 0.0131(8) -0.0018(7)
C17 0.0215(10) 0.0235(9) 0.0238(9) -0.0004(7) 0.0076(8) 0.0053(7)
C18 0.0249(10) 0.0325(10) 0.0227(9) -0.0004(8) 0.0068(8) 0.0017(8)
C19 0.0373(12) 0.0337(11) 0.0205(9) -0.0081(9) 0.0064(9) 0.0018(8)
C20 0.0328(12) 0.0338(12) 0.0273(10) -0.0108(9) -0.0030(9) 0.0125(9)
C21 0.0220(11) 0.0379(12) 0.0438(13) -0.0015(9) 0.0036(10) 0.0176(10)
C22 0.0252(11) 0.0285(10) 0.0382(11) 0.0012(8) 0.0123(9) 0.0081(9)
C23 0.0213(10) 0.0241(9) 0.0187(8) -0.0021(7) 0.0068(8) -0.0025(7)
C24 0.0198(10) 0.0291(11) 0.0200(9) 0.0013(7) 0.0071(8) 0.0015(7)
C25 0.0253(11) 0.0269(10) 0.0279(10) 0.0013(8) 0.0041(9) 0.0032(8)
C26 0.0395(12) 0.0375(12) 0.0212(10) -0.0034(9) 0.0097(9) 0.0082(8)
C27 0.0490(13) 0.0427(12) 0.0268(10) -0.0048(11) 0.0244(10) -0.0019(10)
C28 0.0383(12) 0.0284(11) 0.0295(10) 0.0002(9) 0.0201(9) -0.0046(8)
C29 0.0158(9) 0.0267(10) 0.0205(9) 0.0015(7) 0.0080(7) -0.0010(7)
C30 0.0238(10) 0.0251(10) 0.0230(9) 0.0036(8) 0.0096(8) 0.0042(7)
C31 0.0249(10) 0.0186(9) 0.0327(10) 0.0016(8) 0.0150(8) -0.0015(8)
C32 0.0283(11) 0.0187(9) 0.0303(10) 0.0025(7) 0.0161(9) 0.0044(7)
C33 0.0316(11) 0.0249(10) 0.0326(10) -0.0073(8) 0.0159(9) 0.0023(8)
C34 0.0202(10) 0.0278(10) 0.0279(10) -0.0065(8) 0.0108(8) 0.0025(8)
C35 0.0275(11) 0.0413(12) 0.0282(10) -0.0047(9) 0.0115(9) 0.0014(9)
C36 0.0269(12) 0.0531(14) 0.0350(12) -0.0021(10) 0.0079(10) 0.0147(10)
C37 0.0289(12) 0.0303(11) 0.0547(14) -0.0014(9) 0.0153(11) 0.0141(10)
C38 0.0318(12) 0.0314(12) 0.0467(13) -0.0054(9) 0.0185(11) -0.0058(10)
C39 0.0284(11) 0.0298(11) 0.0304(10) -0.0055(8) 0.0117(9) 0.0015(8)
C40 0.0238(10) 0.0162(8) 0.0197(9) 0.0020(7) 0.0099(8) -0.0010(7)
C41 0.0284(11) 0.0197(9) 0.0218(9) 0.0019(7) 0.0093(8) -0.0030(7)
C42 0.0307(12) 0.0347(12) 0.0321(11) 0.0086(9) 0.0084(9) 0.0051(9)
C43 0.0266(10) 0.0152(8) 0.0168(8) 0.0014(7) 0.0090(8) -0.0040(7)
C44 0.0156(9) 0.0217(9) 0.0221(9) -0.0015(7) 0.0075(7) 0.0020(7)
C45 0.0216(10) 0.0188(9) 0.0196(9) -0.0034(7) 0.0054(8) -0.0034(7)
C46 0.0225(10) 0.0388(12) 0.0239(10) -0.0020(8) 0.0086(8) -0.0026(8)
C47 0.0235(11) 0.0410(12) 0.0280(10) 0.0034(9) 0.0003(9) -0.0053(9)
C48 0.0376(12) 0.0273(10) 0.0192(9) 0.0010(9) 0.0021(9) -0.0036(8)
C49 0.0359(12) 0.0344(11) 0.0207(9) -0.0058(9) 0.0092(9) -0.0025(8)
C50 0.0244(10) 0.0365(11) 0.0192(9) -0.0030(8) 0.0047(8) -0.0011(8)
C51 0.0176(9) 0.0243(9) 0.0164(8) 0.0061(7) 0.0045(7) 0.0047(7)
C52 0.0233(10) 0.0259(10) 0.0171(8) 0.0017(7) 0.0073(8) 0.0032(7)
C53 0.0269(11) 0.0237(10) 0.0239(10) 0.0036(8) 0.0046(8) 0.0005(8)
C54 0.0347(12) 0.0412(12) 0.0193(9) 0.0126(9) 0.0087(9) -0.0015(8)
C55 0.0350(12) 0.0492(14) 0.0277(10) 0.0038(10) 0.0204(9) 0.0031(9)
C56 0.0288(11) 0.0345(11) 0.0267(10) -0.0031(8) 0.0135(9) 0.0017(8)

loop_
_atom_type_symbol
_atom_type_description
_atom_type_scat_dispersion_real
_atom_type_scat_dispersion_imag
_atom_type_scat_source
C C 0.0033 0.0016 'International Tables Vol C Tables 4.2.6.8 and 6.1.1.4'
H H 0.0000 0.0000 'International Tables Vol C Tables 4.2.6.8 and 6.1.1.4'
N N 0.0061 0.0033 'International Tables Vol C Tables 4.2.6.8 and 6.1.1.4'
O O 0.0106 0.0060 'International Tables Vol C Tables 4.2.6.8 and 6.1.1.4'
S S 0.1246 0.1234 'International Tables Vol C Tables 4.2.6.8 and 6.1.1.4'

loop_
_geom_angle_atom_site_label_1
_geom_angle_atom_site_label_2
_geom_angle_atom_site_label_3
_geom_angle
C4 S1 C3 89.87(8)
C32 S2 C31 90.27(9)
C1 N1 C12 132.21(14)
C1 N1 C3 95.55(13)
C12 N1 C3 132.08(13)
C4 N2 C2 112.60(14)
C29 N3 C40 129.16(14)
C29 N3 C31 95.18(13)
C40 N3 C31 130.10(13)
C32 N4 C30 112.24(15)
C13 O2 H2 106.6(15)
C15 O4 C16 116.34(12)
C41 O6 H6 111.7(14)
C43 O8 C44 116.70(12)
O1 C1 N1 132.15(16)
O1 C1 C2 135.96(16)
N1 C1 C2 91.81(13)
N2 C2 C1 111.68(14)
N2 C2 C3 111.35(14)
C1 C2 C3 85.75(12)
N2 C2 H2A 114.9
C1 C2 H2A 114.9
C3 C2 H2A 114.9
N1 C3 C2 86.76(12)
N1 C3 S1 116.31(12)
C2 C3 S1 106.64(11)
N1 C3 H3 114.6
C2 C3 H3 114.6
S1 C3 H3 114.6
N2 C4 C5 123.40(16)
N2 C4 S1 118.76(13)
C5 C4 S1 117.83(14)
C6 C5 C4 112.17(15)
C4 C5 C6' 109.47(14)
C6 C5 H5A 109.0
C4 C5 H5A 109.0
C6' C5 H5A 108.7
C6 C5 H5B 109.3
C4 C5 H5B 109.2
C6' C5 H5B 112.3
H5A C5 H5B 108.0
C6 C5 H5C 109.8
C4 C5 H5C 109.6
C6' C5 H5C 109.6
H5B C5 H5C 106.5
C6 C5 H5D 107.0
C4 C5 H5D 109.8
C6' C5 H5D 110.0
H5A C5 H5D 109.8
H5C C5 H5D 108.3
C7 C6 C11 120.0
C7 C6 C5 122.30(18)
C11 C6 C5 117.23(19)
C6 C7 C8 120.0
C6 C7 H7A 120.0
C8 C7 H7A 120.0
C9 C8 C7 120.0
C9 C8 H8A 120.0
C7 C8 H8A 120.0
C8 C9 C10 120.0
C8 C9 H9A 120.0
C10 C9 H9A 120.0
C9 C10 C11 120.0
C9 C10 H10A 120.0
C11 C10 H10A 120.0
C10 C11 C6 120.0
C10 C11 H11A 120.0
C6 C11 H11A 120.0
C7' C6' C11' 120.0
C7' C6' C5 115.40(18)
C11' C6' C5 124.37(18)
C8' C7' C6' 120.0
C8' C7' H7'A 120.0
C6' C7' H7'A 120.0
C9' C8' C7' 120.0
C9' C8' H8'A 120.0
C7' C8' H8'A 120.0
C8' C9' C10' 120.0
C8' C9' H9'A 120.0
C10' C9' H9'A 120.0
C11' C10' C9' 120.0
C11' C10' H10B 120.0
C9' C10' H10B 120.0
C10' C11' C6' 120.0
C10' C11' H11B 120.0
C6' C11' H11B 120.0
C13 C12 N1 120.68(16)
C13 C12 C15 120.31(15)
N1 C12 C15 119.00(15)
O2 C13 C12 121.39(17)
O2 C13 C14 113.64(16)
C12 C13 C14 124.97(16)
C13 C14 H14A 109.5
C13 C14 H14B 109.5
H14A C14 H14B 109.5
C13 C14 H14C 109.5
H14A C14 H14C 109.5
H14B C14 H14C 109.5
O3 C15 O4 122.81(15)
O3 C15 C12 124.03(16)
O4 C15 C12 113.16(14)
O4 C16 C17 106.74(13)
O4 C16 C23 110.02(14)
C17 C16 C23 113.00(14)
O4 C16 H16 109.0
C17 C16 H16 109.0
C23 C16 H16 109.0
C22 C17 C18 118.96(17)
C22 C17 C16 118.93(16)
C18 C17 C16 122.06(16)
C17 C18 C19 120.08(18)
C17 C18 H18 120.0
C19 C18 H18 120.0
C20 C19 C18 120.09(19)
C20 C19 H19 120.0
C18 C19 H19 120.0
C19 C20 C21 120.60(18)
C19 C20 H20 119.7
C21 C20 H20 119.7
C20 C21 C22 119.34(19)
C20 C21 H21 120.3
C22 C21 H21 120.3
C17 C22 C21 120.93(19)
C17 C22 H22 119.5
C21 C22 H22 119.5
C28 C23 C24 118.91(17)
C28 C23 C16 119.45(16)
C24 C23 C16 121.60(15)
C25 C24 C23 120.42(17)
C25 C24 H24 119.8
C23 C24 H24 119.8
C26 C25 C24 120.38(18)
C26 C25 H25 119.8
C24 C25 H25 119.8
C25 C26 C27 119.77(18)
C25 C26 H26 120.1
C27 C26 H26 120.1
C26 C27 C28 120.10(17)
C26 C27 H27 120.0
C28 C27 H27 120.0
C27 C28 C23 120.43(18)
C27 C28 H28 119.8
C23 C28 H28 119.8
O5 C29 N3 131.52(17)
O5 C29 C30 136.73(16)
N3 C29 C30 91.75(13)
N4 C30 C29 114.30(14)
N4 C30 C31 112.38(15)
C29 C30 C31 85.40(12)
N4 C30 H30 113.9
C29 C30 H30 113.9
C31 C30 H30 113.9
N3 C31 C30 87.52(12)
N3 C31 S2 116.72(13)
C30 C31 S2 105.75(12)
N3 C31 H31 114.5
C30 C31 H31 114.5
S2 C31 H31 114.5
N4 C32 C33 123.21(16)
N4 C32 S2 118.86(14)
C33 C32 S2 117.90(14)
C34 C33 C32 109.27(14)
C34 C33 H33A 109.8
C32 C33 H33A 109.8
C34 C33 H33B 109.8
C32 C33 H33B 109.8
H33A C33 H33B 108.3
C39 C34 C35 119.14(18)
C39 C34 C33 120.02(17)
C35 C34 C33 120.73(17)
C36 C35 C34 120.55(19)
C36 C35 H35 119.7
C34 C35 H35 119.7
C37 C36 C35 119.8(2)
C37 C36 H36 120.1
C35 C36 H36 120.1
C36 C37 C38 120.0(2)
C36 C37 H37 120.0
C38 C37 H37 120.0
C37 C38 C39 120.3(2)
C37 C38 H38 119.9
C39 C38 H38 119.9
C38 C39 C34 120.21(19)
C38 C39 H39 119.9
C34 C39 H39 119.9
C41 C40 N3 120.66(15)
C41 C40 C43 121.39(16)
N3 C40 C43 117.93(15)
O6 C41 C40 121.24(16)
O6 C41 C42 113.58(16)
C40 C41 C42 125.19(16)
C41 C42 H42A 109.5
C41 C42 H42B 109.5
H42A C42 H42B 109.5
C41 C42 H42C 109.5
H42A C42 H42C 109.5
H42B C42 H42C 109.5
O7 C43 O8 123.00(15)
O7 C43 C40 123.81(16)
O8 C43 C40 113.19(14)
O8 C44 C51 109.44(13)
O8 C44 C45 107.62(13)
C51 C44 C45 112.81(14)
O8 C44 H44 109.0
C51 C44 H44 109.0
C45 C44 H44 109.0
C50 C45 C46 118.88(16)
C50 C45 C44 123.23(16)
C46 C45 C44 117.87(15)
C45 C46 C47 121.02(17)
C45 C46 H46 119.5
C47 C46 H46 119.5
C48 C47 C46 119.79(18)
C48 C47 H47 120.1
C46 C47 H47 120.1
C49 C48 C47 119.69(18)
C49 C48 H48 120.2
C47 C48 H48 120.2
C48 C49 C50 120.52(17)
C48 C49 H49 119.7
C50 C49 H49 119.7
C45 C50 C49 120.03(18)
C45 C50 H50 120.0
C49 C50 H50 120.0
C56 C51 C52 119.29(16)
C56 C51 C44 120.40(16)
C52 C51 C44 120.31(15)
C53 C52 C51 120.44(17)
C53 C52 H52 119.8
C51 C52 H52 119.8
C52 C53 C54 119.73(18)
C52 C53 H53 120.1
C54 C53 H53 120.1
C55 C54 C53 119.96(18)
C55 C54 H54 120.0
C53 C54 H54 120.0
C54 C55 C56 119.80(18)
C54 C55 H55 120.1
C56 C55 H55 120.1
C51 C56 C55 120.76(18)
C51 C56 H56 119.6
C55 C56 H56 119.6

loop_
_geom_bond_atom_site_label_1
_geom_bond_atom_site_label_2
_geom_bond_distance
S1 C4 1.7800(18)
S1 C3 1.7947(18)
S2 C32 1.7786(18)
S2 C31 1.7987(19)
N1 C1 1.374(2)
N1 C12 1.416(2)
N1 C3 1.482(2)
N2 C4 1.277(2)
N2 C2 1.446(2)
N3 C29 1.379(2)
N3 C40 1.425(2)
N3 C31 1.476(2)
N4 C32 1.267(2)
N4 C30 1.446(2)
O1 C1 1.204(2)
O2 C13 1.336(2)
O2 H2 0.87(2)
O3 C15 1.2288(19)
O4 C15 1.342(2)
O4 C16 1.465(2)
O5 C29 1.198(2)
O6 C41 1.339(2)
O6 H6 0.89(2)
O7 C43 1.2333(19)
O8 C43 1.345(2)
O8 C44 1.458(2)
C1 C2 1.541(2)
C2 C3 1.569(2)
C2 H2A 1.000
C3 H3 1.000
C4 C5 1.503(3)
C5 C6 1.484(3)
C5 C6' 1.563(2)
C5 H5A 0.960
C5 H5B 0.960
C5 H5C 0.960
C5 H5D 0.960
C6 C7 1.390
C6 C11 1.390
C7 C8 1.390
C7 H7A 0.950
C8 C9 1.390
C8 H8A 0.950
C9 C10 1.390
C9 H9A 0.950
C10 C11 1.390
C10 H10A 0.950
C11 H11A 0.950
C6' C7' 1.390
C6' C11' 1.390
C7' C8' 1.390
C7' H7'A 0.950
C8' C9' 1.390
C8' H8'A 0.950
C9' C10' 1.390
C9' H9'A 0.950
C10' C11' 1.390
C10' H10B 0.950
C11' H11B 0.950
C12 C13 1.362(2)
C12 C15 1.453(2)
C13 C14 1.483(3)
C14 H14A 0.980
C14 H14B 0.980
C14 H14C 0.980
C16 C17 1.502(2)
C16 C23 1.519(2)
C16 H16 1.000
C17 C22 1.386(3)
C17 C18 1.392(2)
C18 C19 1.394(3)
C18 H18 0.950
C19 C20 1.373(3)
C19 H19 0.950
C20 C21 1.381(3)
C20 H20 0.950
C21 C22 1.391(3)
C21 H21 0.950
C22 H22 0.950
C23 C28 1.391(2)
C23 C24 1.394(2)
C24 C25 1.383(2)
C24 H24 0.950
C25 C26 1.382(3)
C25 H25 0.950
C26 C27 1.385(3)
C26 H26 0.950
C27 C28 1.388(3)
C27 H27 0.950
C28 H28 0.950
C29 C30 1.547(2)
C30 C31 1.563(2)
C30 H30 1.000
C31 H31 1.000
C32 C33 1.515(3)
C33 C34 1.514(3)
C33 H33A 0.990
C33 H33B 0.990
C34 C39 1.389(3)
C34 C35 1.390(3)
C35 C36 1.389(3)
C35 H35 0.950
C36 C37 1.381(3)
C36 H36 0.950
C37 C38 1.384(3)
C37 H37 0.950
C38 C39 1.386(3)
C38 H38 0.950
C39 H39 0.950
C40 C41 1.361(2)
C40 C43 1.453(2)
C41 C42 1.481(3)
C42 H42A 0.980
C42 H42B 0.980
C42 H42C 0.980
C44 C51 1.519(2)
C44 C45 1.520(2)
C44 H44 1.000
C45 C50 1.386(2)
C45 C46 1.386(3)
C46 C47 1.386(3)
C46 H46 0.950
C47 C48 1.385(3)
C47 H47 0.950
C48 C49 1.375(3)
C48 H48 0.950
C49 C50 1.397(3)
C49 H49 0.950
C50 H50 0.950
C51 C56 1.376(2)
C51 C52 1.392(2)
C52 C53 1.387(2)
C52 H52 0.950
C53 C54 1.391(3)
C53 H53 0.950
C54 C55 1.381(3)
C54 H54 0.950
C55 C56 1.392(3)
C55 H55 0.950
C56 H56 0.950

loop_
_geom_hbond_atom_site_label_D
_geom_hbond_atom_site_label_H
_geom_hbond_atom_site_label_A
_geom_hbond_distance_DH
_geom_hbond_distance_HA
_geom_hbond_distance_DA
_geom_hbond_angle_DHA
_geom_hbond_publ_flag
O2 H2 O3 0.87(3) 1.78(3) 2.5688(19) 151(2) yes
O6 H6 O7 0.89(3) 1.83(2) 2.5975(18) 143(2) yes

loop_
_geom_torsion_atom_site_label_1
_geom_torsion_atom_site_label_2
_geom_torsion_atom_site_label_3
_geom_torsion_atom_site_label_4
_geom_torsion
C12 N1 C1 O1 4.4(3)
C3 N1 C1 O1 -179.9(2)
C12 N1 C1 C2 -178.66(18)
C3 N1 C1 C2 -2.98(14)
C4 N2 C2 C1 96.47(17)
C4 N2 C2 C3 2.47(19)
O1 C1 C2 N2 68.2(3)
N1 C1 C2 N2 -108.49(15)
O1 C1 C2 C3 179.5(2)
N1 C1 C2 C3 2.81(13)
C1 N1 C3 C2 2.93(13)
C12 N1 C3 C2 178.62(18)
C1 N1 C3 S1 109.90(13)
C12 N1 C3 S1 -74.4(2)
N2 C2 C3 N1 109.02(14)
C1 C2 C3 N1 -2.61(12)
N2 C2 C3 S1 -7.49(16)
C1 C2 C3 S1 -119.12(11)
C4 S1 C3 N1 -86.92(13)
C4 S1 C3 C2 7.78(12)
C2 N2 C4 C5 -175.07(15)
C2 N2 C4 S1 4.18(19)
C3 S1 C4 N2 -7.67(14)
C3 S1 C4 C5 171.63(14)
N2 C4 C5 C6 116.48(19)
S1 C4 C5 C6 -62.78(19)
N2 C4 C5 C6' 114.47(18)
S1 C4 C5 C6' -64.79(18)
C4 C5 C6 C7 -77.2(2)
C6' C5 C6 C7 -42.00(10)
C4 C5 C6 C11 94.99(18)
C6' C5 C6 C11 130.2(2)
C11 C6 C7 C8 0.0
C5 C6 C7 C8 171.94(17)
C6 C7 C8 C9 0.0
C7 C8 C9 C10 0.0
C8 C9 C10 C11 0.0
C9 C10 C11 C6 0.0
C7 C6 C11 C10 0.0
C5 C6 C11 C10 -172.34(15)
C6 C5 C6' C7' 130.47(13)
C4 C5 C6' C7' -83.98(19)
C6 C5 C6' C11' -55.0(2)
C4 C5 C6' C11' 90.52(18)
C11' C6' C7' C8' 0.0
C5 C6' C7' C8' 174.75(14)
C6' C7' C8' C9' 0.0
C7' C8' C9' C10' 0.0
C8' C9' C10' C11' 0.0
C9' C10' C11' C6' 0.0
C7' C6' C11' C10' 0.0
C5 C6' C11' C10' -174.26(15)
C1 N1 C12 C13 -82.0(2)
C3 N1 C12 C13 103.8(2)
C1 N1 C12 C15 99.3(2)
C3 N1 C12 C15 -74.9(2)
N1 C12 C13 O2 178.32(15)
C15 C12 C13 O2 -3.1(3)
N1 C12 C13 C14 -0.9(3)
C15 C12 C13 C14 177.73(17)
C16 O4 C15 O3 -3.0(2)
C16 O4 C15 C12 176.72(14)
C13 C12 C15 O3 2.5(3)
N1 C12 C15 O3 -178.86(15)
C13 C12 C15 O4 -177.27(15)
N1 C12 C15 O4 1.4(2)
C15 O4 C16 C17 158.61(14)
C15 O4 C16 C23 -78.44(17)
O4 C16 C17 C22 -146.51(16)
C23 C16 C17 C22 92.4(2)
O4 C16 C17 C18 36.3(2)
C23 C16 C17 C18 -84.8(2)
C22 C17 C18 C19 -0.4(3)
C16 C17 C18 C19 176.76(17)
C17 C18 C19 C20 -0.2(3)
C18 C19 C20 C21 1.1(3)
C19 C20 C21 C22 -1.2(3)
C18 C17 C22 C21 0.3(3)
C16 C17 C22 C21 -176.98(17)
C20 C21 C22 C17 0.5(3)
O4 C16 C23 C28 142.55(16)
C17 C16 C23 C28 -98.3(2)
O4 C16 C23 C24 -39.9(2)
C17 C16 C23 C24 79.3(2)
C28 C23 C24 C25 0.1(3)
C16 C23 C24 C25 -177.47(16)
C23 C24 C25 C26 -0.5(3)
C24 C25 C26 C27 0.2(3)
C25 C26 C27 C28 0.6(3)
C26 C27 C28 C23 -0.9(3)
C24 C23 C28 C27 0.6(3)
C16 C23 C28 C27 178.24(17)
C40 N3 C29 O5 22.3(3)
C31 N3 C29 O5 177.5(2)
C40 N3 C29 C30 -158.26(16)
C31 N3 C29 C30 -3.05(14)
C32 N4 C30 C29 96.20(18)
C32 N4 C30 C31 1.0(2)
O5 C29 C30 N4 69.8(3)
N3 C29 C30 N4 -109.62(16)
O5 C29 C30 C31 -177.7(2)
N3 C29 C30 C31 2.88(13)
C29 N3 C31 C30 3.02(14)
C40 N3 C31 C30 157.86(17)
C29 N3 C31 S2 109.42(14)
C40 N3 C31 S2 -95.74(19)
N4 C30 C31 N3 111.73(15)
C29 C30 C31 N3 -2.69(12)
N4 C30 C31 S2 -5.36(18)
C29 C30 C31 S2 -119.78(12)
C32 S2 C31 N3 -89.19(13)
C32 S2 C31 C30 6.07(12)
C30 N4 C32 C33 -173.75(15)
C30 N4 C32 S2 4.3(2)
C31 S2 C32 N4 -6.67(15)
C31 S2 C32 C33 171.51(14)
N4 C32 C33 C34 86.1(2)
S2 C32 C33 C34 -91.95(16)
C32 C33 C34 C39 -92.5(2)
C32 C33 C34 C35 83.6(2)
C39 C34 C35 C36 -0.2(3)
C33 C34 C35 C36 -176.37(17)
C34 C35 C36 C37 -0.4(3)
C35 C36 C37 C38 0.3(3)
C36 C37 C38 C39 0.4(3)
C37 C38 C39 C34 -0.9(3)
C35 C34 C39 C38 0.8(3)
C33 C34 C39 C38 177.04(16)
C29 N3 C40 C41 -107.9(2)
C31 N3 C40 C41 105.2(2)
C29 N3 C40 C43 73.9(2)
C31 N3 C40 C43 -73.0(2)
N3 C40 C41 O6 179.52(14)
C43 C40 C41 O6 -2.3(3)
N3 C40 C41 C42 -0.5(3)
C43 C40 C41 C42 177.67(16)
C44 O8 C43 O7 -5.4(2)
C44 O8 C43 C40 173.65(13)
C41 C40 C43 O7 2.6(3)
N3 C40 C43 O7 -179.20(15)
C41 C40 C43 O8 -176.43(15)
N3 C40 C43 O8 1.8(2)
C43 O8 C44 C51 -76.22(17)
C43 O8 C44 C45 160.87(13)
O8 C44 C45 C50 3.9(2)
C51 C44 C45 C50 -116.91(18)
O8 C44 C45 C46 -177.76(15)
C51 C44 C45 C46 61.4(2)
C50 C45 C46 C47 1.8(3)
C44 C45 C46 C47 -176.59(18)
C45 C46 C47 C48 0.8(3)
C46 C47 C48 C49 -2.4(3)
C47 C48 C49 C50 1.4(3)
C46 C45 C50 C49 -2.8(3)
C44 C45 C50 C49 175.52(17)
C48 C49 C50 C45 1.2(3)
O8 C44 C51 C56 128.17(16)
C45 C44 C51 C56 -112.06(18)
O8 C44 C51 C52 -51.2(2)
C45 C44 C51 C52 68.5(2)
C56 C51 C52 C53 -1.1(3)
C44 C51 C52 C53 178.28(15)
C51 C52 C53 C54 1.2(3)
C52 C53 C54 C55 -0.1(3)
C53 C54 C55 C56 -1.0(3)
C52 C51 C56 C55 0.0(3)
C44 C51 C56 C55 -179.38(17)
C54 C55 C56 C51 1.0(3)
